data_4503668
loop_
_publ_author_name
'Byrne, Peter'
'Turner, David R.'
'Lloyd, Gareth O.'
'Clarke, Nigel'
'Steed, Jonathan W.'

_publ_section_title
;
 Gradual Transition from NH&#x00B7;&#x00B7;&#x00B7;Pyridyl Hydrogen
 Bonding to the NH&#x00B7;&#x00B7;&#x00B7;O Tape Synthon in Pyridyl Ureas
;
_journal_issue 9
_journal_name_full 'Crystal Growth &amp; Design'
_journal_page_first 3335
_journal_paper_doi 10.1021/cg800247f
_journal_volume 8
_journal_year 2008
_chemical_formula_moiety 'C14 H16 N6 O2'
_chemical_formula_sum 'C14 H16 N6 O2'
_chemical_formula_weight 300.33
_chemical_name_systematic
; 
 ? 
;
_space_group_IT_number 14
_symmetry_cell_setting monoclinic
_symmetry_space_group_name_Hall '-P 2ybc'
_symmetry_space_group_name_H-M 'P 1 21/c 1'
_atom_sites_solution_hydrogens geom
_atom_sites_solution_primary direct
_atom_sites_solution_secondary difmap
_audit_creation_method SHELXL-97
_cell_angle_alpha 90.00
_cell_angle_beta 112.234(2)
_cell_angle_gamma 90.00
_cell_formula_units_Z 2
_cell_length_a 8.4334(6)
_cell_length_b 8.8676(6)
_cell_length_c 9.8416(7)
_cell_measurement_reflns_used 756
_cell_measurement_temperature 120(2)
_cell_measurement_theta_max 33.983
_cell_measurement_theta_min 3.207
_cell_volume 681.27(8)
_computing_cell_refinement Saint
_computing_data_collection Smart
_computing_data_reduction Saint
_computing_molecular_graphics Xseed
_computing_publication_material Xseed
_computing_structure_refinement 'SHELXL-97 (Sheldrick, 1997)'
_computing_structure_solution 'SHELXS-97 (Sheldrick, 1990)'
_diffrn_ambient_temperature 120(2)
_diffrn_measured_fraction_theta_full 0.998
_diffrn_measured_fraction_theta_max 0.938
_diffrn_measurement_device_type Smart-6K
_diffrn_radiation_monochromator graphite
_diffrn_radiation_source 'fine-focus sealed tube'
_diffrn_radiation_type MoK\a
_diffrn_radiation_wavelength 0.71073
_diffrn_reflns_av_R_equivalents 0.0358
_diffrn_reflns_av_sigmaI/netI 0.0468
_diffrn_reflns_limit_h_max 13
_diffrn_reflns_limit_h_min -13
_diffrn_reflns_limit_k_max 13
_diffrn_reflns_limit_k_min -11
_diffrn_reflns_limit_l_max 15
_diffrn_reflns_limit_l_min -15
_diffrn_reflns_number 7672
_diffrn_reflns_theta_full 30.00
_diffrn_reflns_theta_max 34.98
_diffrn_reflns_theta_min 2.61
_diffrn_standards_number 0
_exptl_absorpt_coefficient_mu 0.104
_exptl_absorpt_correction_type none
_exptl_crystal_colour colourless
_exptl_crystal_density_diffrn 1.464
_exptl_crystal_density_method 'not measured'
_exptl_crystal_description prism
_exptl_crystal_F_000 316
_exptl_crystal_size_max 0.29
_exptl_crystal_size_mid 0.27
_exptl_crystal_size_min 0.25
_refine_diff_density_max 0.576
_refine_diff_density_min -0.444
_refine_diff_density_rms 0.088
_refine_ls_extinction_method none
_refine_ls_goodness_of_fit_ref 1.014
_refine_ls_hydrogen_treatment constr
_refine_ls_matrix_type full
_refine_ls_number_parameters 100
_refine_ls_number_reflns 2814
_refine_ls_number_restraints 0
_refine_ls_restrained_S_all 1.014
_refine_ls_R_factor_all 0.0808
_refine_ls_R_factor_gt 0.0555
_refine_ls_shift/su_max 0.000
_refine_ls_shift/su_mean 0.000
_refine_ls_structure_factor_coef Fsqd
_refine_ls_weighting_details 'calc w=1/[\s^2^(Fo^2^)+(0.0969P)^2^+0.0000P] where P=(Fo^2^+2Fc^2^)/3'
_refine_ls_weighting_scheme calc
_refine_ls_wR_factor_gt 0.1460
_refine_ls_wR_factor_ref 0.1612
_reflns_number_gt 1914
_reflns_number_total 2814
_reflns_threshold_expression >2sigma(I)
_cod_data_source_file cg800247f_si_006.cif
_cod_data_source_block z:\xraydata\peter\07srv5~4\work\xm
_cod_depositor_comments
;
The following automatic conversions were performed:

'_symmetry_cell_setting' value 'Monoclinic' changed to 'monoclinic'
according to /home/saulius/struct/CIF-dictionaries/cif_core.dic
dictionary named 'cif_core.dic' version 2.4.1 from 2010-06-29.

Automatic conversion script
Id: cif_fix_values 1715 2011-07-08 13:25:40Z adriana 
;
_cod_original_sg_symbol_H-M P21/c
_cod_database_code 4503668

loop_
_symmetry_equiv_pos_as_xyz
'x, y, z'
'-x, y+1/2, -z+1/2'
'-x, -y, -z'
'x, -y-1/2, z-1/2'

loop_
_atom_site_label
_atom_site_type_symbol
_atom_site_fract_x
_atom_site_fract_y
_atom_site_fract_z
_atom_site_U_iso_or_equiv
_atom_site_adp_type
_atom_site_occupancy
_atom_site_symmetry_multiplicity
_atom_site_calc_flag
_atom_site_refinement_flags
O1 O 0.43933(11) 0.20193(11) 0.11215(9) 0.0207(2) Uani 1 1 d .
N1 N -0.02756(13) -0.21252(12) -0.12832(11) 0.0185(2) Uani 1 1 d .
N2 N 0.24769(12) 0.11088(12) -0.10934(10) 0.0167(2) Uani 1 1 d .
H2N H 0.2019 0.1302 -0.2040 0.020 Uiso 1 1 calc R
N3 N 0.40514(13) 0.32273(12) -0.10127(10) 0.0177(2) Uani 1 1 d .
H3N H 0.3483 0.3275 -0.1968 0.021 Uiso 1 1 calc R
C1 C 0.05129(16) -0.27447(14) 0.00439(13) 0.0194(2) Uani 1 1 d .
H1 H 0.0029 -0.3622 0.0286 0.023 Uiso 1 1 calc R
C2 C 0.20093(16) -0.21590(14) 0.10824(13) 0.0189(2) Uani 1 1 d .
H2 H 0.2532 -0.2633 0.2012 0.023 Uiso 1 1 calc R
C3 C 0.27321(15) -0.08784(14) 0.07506(12) 0.0175(2) Uani 1 1 d .
H3 H 0.3774 -0.0481 0.1435 0.021 Uiso 1 1 calc R
C4 C 0.19029(14) -0.01815(13) -0.06083(12) 0.0150(2) Uani 1 1 d .
C5 C 0.03942(15) -0.08644(14) -0.15788(12) 0.0172(2) Uani 1 1 d .
H5 H -0.0185 -0.0398 -0.2504 0.021 Uiso 1 1 calc R
C6 C 0.36977(14) 0.21144(13) -0.02276(12) 0.0156(2) Uani 1 1 d .
C7 C 0.53609(15) 0.43432(14) -0.02907(12) 0.0175(2) Uani 1 1 d .
H7A H 0.5847 0.4727 -0.0996 0.021 Uiso 1 1 calc R
H7B H 0.6299 0.3862 0.0534 0.021 Uiso 1 1 calc R

loop_
_atom_site_aniso_label
_atom_site_aniso_U_11
_atom_site_aniso_U_22
_atom_site_aniso_U_33
_atom_site_aniso_U_23
_atom_site_aniso_U_13
_atom_site_aniso_U_12
O1 0.0223(4) 0.0247(5) 0.0133(4) -0.0009(3) 0.0046(3) -0.0048(3)
N1 0.0189(4) 0.0178(5) 0.0180(5) -0.0025(4) 0.0060(4) -0.0008(4)
N2 0.0181(4) 0.0162(5) 0.0131(4) 0.0001(3) 0.0028(3) -0.0024(4)
N3 0.0217(5) 0.0169(5) 0.0129(4) -0.0008(3) 0.0048(3) -0.0035(4)
C1 0.0225(5) 0.0165(6) 0.0198(5) -0.0010(4) 0.0086(4) -0.0011(4)
C2 0.0221(5) 0.0165(6) 0.0168(5) 0.0007(4) 0.0059(4) 0.0027(4)
C3 0.0172(5) 0.0168(5) 0.0166(5) -0.0007(4) 0.0042(4) 0.0011(4)
C4 0.0159(4) 0.0141(5) 0.0152(5) -0.0019(4) 0.0061(4) 0.0004(4)
C5 0.0173(5) 0.0181(5) 0.0151(5) -0.0017(4) 0.0050(4) 0.0003(4)
C6 0.0157(5) 0.0156(5) 0.0156(5) -0.0020(4) 0.0060(4) -0.0001(4)
C7 0.0185(5) 0.0169(5) 0.0174(5) -0.0020(4) 0.0070(4) -0.0024(4)

loop_
_atom_type_symbol
_atom_type_description
_atom_type_scat_dispersion_real
_atom_type_scat_dispersion_imag
_atom_type_scat_source
C C 0.0033 0.0016 'International Tables Vol C Tables 4.2.6.8 and 6.1.1.4'
H H 0.0000 0.0000 'International Tables Vol C Tables 4.2.6.8 and 6.1.1.4'
N N 0.0061 0.0033 'International Tables Vol C Tables 4.2.6.8 and 6.1.1.4'
O O 0.0106 0.0060 'International Tables Vol C Tables 4.2.6.8 and 6.1.1.4'

loop_
_geom_angle_atom_site_label_1
_geom_angle_atom_site_label_2
_geom_angle_atom_site_label_3
_geom_angle
_geom_angle_site_symmetry_1
_geom_angle_site_symmetry_3
C5 N1 C1 117.50(11) . .
C6 N2 C4 126.23(9) . .
C6 N2 H2N 116.9 . .
C4 N2 H2N 116.9 . .
C6 N3 C7 120.54(9) . .
C6 N3 H3N 119.7 . .
C7 N3 H3N 119.7 . .
N1 C1 C2 122.80(12) . .
N1 C1 H1 118.6 . .
C2 C1 H1 118.6 . .
C3 C2 C1 119.42(11) . .
C3 C2 H2 120.3 . .
C1 C2 H2 120.3 . .
C2 C3 C4 118.87(10) . .
C2 C3 H3 120.6 . .
C4 C3 H3 120.6 . .
N2 C4 C3 125.28(10) . .
N2 C4 C5 117.56(10) . .
C3 C4 C5 117.14(11) . .
N1 C5 C4 124.19(11) . .
N1 C5 H5 117.9 . .
C4 C5 H5 117.9 . .
O1 C6 N3 123.06(10) . .
O1 C6 N2 123.91(11) . .
N3 C6 N2 113.03(10) . .
N3 C7 C7 111.52(12) . 3_665
N3 C7 H7A 109.3 . .
C7 C7 H7A 109.3 3_665 .
N3 C7 H7B 109.3 . .
C7 C7 H7B 109.3 3_665 .
H7A C7 H7B 108.0 . .

loop_
_geom_bond_atom_site_label_1
_geom_bond_atom_site_label_2
_geom_bond_distance
_geom_bond_site_symmetry_2
O1 C6 1.2348(14) .
N1 C5 1.3334(16) .
N1 C1 1.3389(16) .
N2 C6 1.3846(15) .
N2 C4 1.3950(15) .
N2 H2N 0.8800 .
N3 C6 1.3544(16) .
N3 C7 1.4526(15) .
N3 H3N 0.8800 .
C1 C2 1.3895(17) .
C1 H1 0.9500 .
C2 C3 1.3851(18) .
C2 H2 0.9500 .
C3 C4 1.3971(16) .
C3 H3 0.9500 .
C4 C5 1.4065(15) .
C5 H5 0.9500 .
C7 C7 1.523(2) 3_665
C7 H7A 0.9900 .
C7 H7B 0.9900 .

loop_
_geom_torsion_atom_site_label_1
_geom_torsion_atom_site_label_2
_geom_torsion_atom_site_label_3
_geom_torsion_atom_site_label_4
_geom_torsion
_geom_torsion_site_symmetry_4
C5 N1 C1 C2 -2.31(19) .
N1 C1 C2 C3 0.1(2) .
C1 C2 C3 C4 1.99(18) .
C6 N2 C4 C3 -16.34(19) .
C6 N2 C4 C5 165.61(11) .
C2 C3 C4 N2 -179.94(11) .
C2 C3 C4 C5 -1.88(17) .
C1 N1 C5 C4 2.42(18) .
N2 C4 C5 N1 177.87(11) .
C3 C4 C5 N1 -0.35(18) .
C7 N3 C6 O1 3.19(18) .
C7 N3 C6 N2 -177.10(10) .
C4 N2 C6 O1 -3.09(19) .
C4 N2 C6 N3 177.21(10) .
C6 N3 C7 C7 -86.49(16) 3_665
